data_7058351
loop_
_publ_author_name
'Ma, Jinchao'
'Zhang, Guojie'
'Gu, Hao'
'Tang, Jie'
'Wang, Bohan'
'Yang, Hongwei'
'Cheng, Guangbin'

_publ_section_title
;
 Polynitro-1,2,4-triazole-functionalized azo-furazans as high-performance
 and insensitive energetic materials
;
_journal_issue 21
_journal_name_full 'New Journal of Chemistry'
_journal_page_first 8370
_journal_paper_doi 10.1039/C9NJ01065C
_journal_volume 43
_journal_year 2019
_chemical_formula_moiety 'C16 H16 N12 O6'
_chemical_formula_sum 'C16 H16 N12 O6'
_chemical_formula_weight 472.41
_space_group_crystal_system monoclinic
_space_group_IT_number 9
_space_group_name_Hall 'C -2yc'
_space_group_name_H-M_alt 'C 1 c 1'
_symmetry_space_group_name_Hall 'C -2yc'
_symmetry_space_group_name_H-M 'C 1 c 1'
_atom_sites_solution_hydrogens geom
_atom_sites_solution_primary dual
_audit_creation_date 2019-04-09
_audit_creation_method
;
Olex2 1.2
(compiled 2018.05.29 svn.r3508 for OlexSys, GUI svn.r5506)
;
_audit_update_record
;
2019-04-09 deposited with the CCDC.    2019-04-30 downloaded from the CCDC.
;
_cell_angle_alpha 90
_cell_angle_beta 97.057(5)
_cell_angle_gamma 90
_cell_formula_units_Z 4
_cell_length_a 5.0217(11)
_cell_length_b 27.895(6)
_cell_length_c 15.205(3)
_cell_measurement_reflns_used 1049
_cell_measurement_temperature 173
_cell_measurement_theta_max 21.249
_cell_measurement_theta_min 2.921
_cell_volume 2113.8(8)
_computing_cell_refinement 'SAINT v8.34A (Bruker, 2013)'
_computing_data_reduction 'SAINT v8.34A (Bruker, 2013)'
_computing_molecular_graphics 'Olex2 (Dolomanov et al., 2009)'
_computing_publication_material 'Olex2 (Dolomanov et al., 2009)'
_computing_structure_refinement 'ShelXL (Sheldrick, 2015)'
_computing_structure_solution 'ShelXT (Sheldrick, 2015)'
_diffrn_ambient_temperature 173.0
_diffrn_measured_fraction_theta_full 0.991
_diffrn_measured_fraction_theta_max 0.979
_diffrn_measurement_device_type 'Bruker APEX-II CCD'
_diffrn_measurement_method '\f and \w scans'
_diffrn_radiation_type MoK\a
_diffrn_radiation_wavelength 0.71073
_diffrn_reflns_av_R_equivalents 0.0487
_diffrn_reflns_av_unetI/netI 0.0789
_diffrn_reflns_Laue_measured_fraction_full 0.991
_diffrn_reflns_Laue_measured_fraction_max 0.979
_diffrn_reflns_limit_h_max 6
_diffrn_reflns_limit_h_min -6
_diffrn_reflns_limit_k_max 34
_diffrn_reflns_limit_k_min -34
_diffrn_reflns_limit_l_max 18
_diffrn_reflns_limit_l_min -16
_diffrn_reflns_number 6766
_diffrn_reflns_point_group_measured_fraction_full 0.855
_diffrn_reflns_point_group_measured_fraction_max 0.832
_diffrn_reflns_theta_full 25.242
_diffrn_reflns_theta_max 26.475
_diffrn_reflns_theta_min 1.460
_diffrn_standards_number 0
_exptl_absorpt_coefficient_mu 0.118
_exptl_absorpt_correction_T_max 0.7454
_exptl_absorpt_correction_T_min 0.6439
_exptl_absorpt_correction_type multi-scan
_exptl_absorpt_process_details
'SADABS-2014/5 (Bruker,2014/5) was used for absorption correction. wR2(int) was 0.0697 before and 0.0543 after correction. The Ratio of minimum to maximum transmission is 0.8638. The \l/2 correction factor is 0.00150.'
_exptl_crystal_colour colourless
_exptl_crystal_colour_primary colourless
_exptl_crystal_density_diffrn 1.484
_exptl_crystal_description block
_exptl_crystal_F_000 976
_exptl_crystal_size_max 0.19
_exptl_crystal_size_mid 0.12
_exptl_crystal_size_min 0.08
_refine_diff_density_max 0.226
_refine_diff_density_min -0.211
_refine_diff_density_rms 0.041
_refine_ls_abs_structure_details
;
 Refined as an inversion twin.
;
_refine_ls_abs_structure_Flack -3(3)
_refine_ls_extinction_method none
_refine_ls_goodness_of_fit_ref 1.009
_refine_ls_hydrogen_treatment constr
_refine_ls_matrix_type full
_refine_ls_number_parameters 329
_refine_ls_number_reflns 3648
_refine_ls_number_restraints 650
_refine_ls_restrained_S_all 0.952
_refine_ls_R_factor_all 0.0895
_refine_ls_R_factor_gt 0.0487
_refine_ls_shift/su_max 0.000
_refine_ls_shift/su_mean 0.000
_refine_ls_structure_factor_coef Fsqd
_refine_ls_weighting_details 'w=1/[\s^2^(Fo^2^)+(0.0465P)^2^] where P=(Fo^2^+2Fc^2^)/3'
_refine_ls_weighting_scheme calc
_refine_ls_wR_factor_gt 0.1008
_refine_ls_wR_factor_ref 0.1192
_reflns_Friedel_coverage 0.694
_reflns_Friedel_fraction_full 0.719
_reflns_Friedel_fraction_max 0.684
_reflns_number_gt 2432
_reflns_number_total 3648
_reflns_threshold_expression 'I > 2\s(I)'
_cod_data_source_file c9nj01065c2.cif
_cod_data_source_block mo_20180796-mjc-c_0m
_cod_depositor_comments 'Adding full bibliography for 7058351.cif.'
_cod_database_code 7058351
_shelx_shelxl_version_number 2018/3
_shelx_space_group_comment
;
The symmetry employed for this shelxl refinement is uniquely defined
by the following loop, which should always be used as a source of
symmetry information in preference to the above space-group names.
They are only intended as comments.
;
_shelx_estimated_absorpt_t_max 0.991
_shelx_estimated_absorpt_t_min 0.978
_olex2_refinement_description
;
1. Twinned data refinement
 Scales: 4(3)
 -3(3)
2. Fixed Uiso
 At 1.2 times of:
  All C(H,H) groups, All N(H) groups
 At 1.5 times of:
  All C(H,H,H) groups
3. Restrained distances
 C18-O6 \\sim C2-O6
 with sigma of 0.02
 C1-C2 \\sim C18-C17
 with sigma of 0.02
4. Rigid bond restraints
 All non-hydrogen atoms
 with sigma for 1-2 distances of 0.01 and sigma for 1-3 distances of 0.01
5. Uiso/Uaniso restraints and constraints
All non-hydrogen atoms have similar U: within 2A with sigma of 0.04 and sigma
for terminal atoms of 0.08
Uanis(C2) \\sim Ueq, Uanis(C18) \\sim Ueq: with sigma of 0.005 and sigma for
terminal atoms of 0.01
Uanis(C17) \\sim Ueq: with sigma of 0.005 and sigma for terminal atoms of 0.01
Uanis(C1) \\sim Ueq, Uanis(C2) \\sim Ueq: with sigma of 0.005 and sigma for
terminal atoms of 0.01
6. Rigid body (RIGU) restrains
 All non-hydrogen atoms
 with sigma for 1-2 distances of 0.004 and sigma for 1-3 distances of 0.004
7. Others
 Fixed Sof: C2(0.5) H2A(0.5) H2B(0.5) C18(0.5) H18A(0.5) H18B(0.5) C17(0.5)
 H17A(0.5) H17B(0.5) H17C(0.5) C1(0.5) H1A(0.5) H1B(0.5) H1C(0.5)
8.a Secondary CH2 refined with riding coordinates:
 C13(H13A,H13B), C15(H15A,H15B), C4(H4A,H4B), C2(H2A,H2B), C18(H18A,H18B)
8.b Aromatic/amide H refined with riding coordinates:
 N2(H2), N11(H11)
8.c Idealised Me refined as rotating group:
 C16(H16A,H16B,H16C), C17(H17A,H17B,H17C), C1(H1A,H1B,H1C)
;
_olex2_submission_special_instructions 'No special instructions were received'

loop_
_space_group_symop_operation_xyz
'x, y, z'
'x, -y, z+1/2'
'x+1/2, y+1/2, z'
'x+1/2, -y+1/2, z+1/2'

loop_
_atom_site_label
_atom_site_type_symbol
_atom_site_fract_x
_atom_site_fract_y
_atom_site_fract_z
_atom_site_U_iso_or_equiv
_atom_site_adp_type
_atom_site_occupancy
_atom_site_site_symmetry_order
_atom_site_calc_flag
_atom_site_refinement_flags_posn
_atom_site_refinement_flags_adp
_atom_site_refinement_flags_occupancy
_atom_site_disorder_assembly
_atom_site_disorder_group
O4 O 0.7730(7) 0.60542(13) 0.3878(2) 0.0503(10) Uani 1 1 d . U . . .
O3 O 0.5490(6) 0.54267(12) 0.3232(2) 0.0448(9) Uani 1 1 d . U . . .
N12 N 0.8425(7) 0.44696(14) 0.4163(3) 0.0354(9) Uani 1 1 d . U . . .
O1 O -0.1109(7) 0.39694(16) 0.6901(3) 0.0608(11) Uani 1 1 d . U . . .
N2 N 0.5128(7) 0.48094(15) 0.5471(3) 0.0377(9) Uani 1 1 d . U . . .
H2 H 0.545539 0.458176 0.509875 0.045 Uiso 1 1 calc R . . . .
N3 N 0.3435(8) 0.51757(15) 0.6555(3) 0.0408(10) Uani 1 1 d . U . . .
N10 N 1.0622(9) 0.41274(15) 0.3107(3) 0.0455(11) Uani 1 1 d . U . . .
N7 N 0.4661(8) 0.37813(14) 0.5008(3) 0.0403(10) Uani 1 1 d . U . . .
N1 N 0.6183(8) 0.52564(14) 0.5495(3) 0.0408(10) Uani 1 1 d . U . . .
N11 N 1.1096(8) 0.46061(14) 0.3164(3) 0.0424(10) Uani 1 1 d . U . . .
H11 H 1.211994 0.476384 0.283332 0.051 Uiso 1 1 calc R . . . .
O5 O 0.1559(9) 0.62103(16) 0.5595(3) 0.0802(14) Uani 1 1 d . U . . .
N4 N 0.0108(8) 0.44162(17) 0.6840(3) 0.0516(12) Uani 1 1 d . U . . .
O2 O 0.6918(10) 0.28510(15) 0.3748(3) 0.0758(13) Uani 1 1 d . U . . .
C12 C 0.9808(9) 0.48054(17) 0.3785(3) 0.0346(11) Uani 1 1 d . U . . .
N6 N 0.3047(9) 0.35656(16) 0.5429(3) 0.0517(12) Uani 1 1 d . U . . .
C14 C 0.7458(10) 0.55976(17) 0.3652(3) 0.0356(11) Uani 1 1 d . U . . .
N5 N -0.0069(9) 0.36343(18) 0.6390(3) 0.0575(12) Uani 1 1 d . U . . .
C8 C 0.1760(10) 0.3861(2) 0.6003(4) 0.0436(12) Uani 1 1 d . U . . .
C11 C 0.8988(9) 0.40638(18) 0.3717(3) 0.0367(11) Uani 1 1 d . U . . .
C5 C 0.5108(10) 0.54663(18) 0.6153(3) 0.0401(12) Uani 1 1 d . U . . .
N8 N 0.5343(11) 0.30126(16) 0.4363(4) 0.0643(14) Uani 1 1 d . U . . .
C10 C 0.7817(10) 0.35966(18) 0.3874(3) 0.0434(12) Uani 1 1 d . U . . .
C13 C 0.9941(9) 0.53250(17) 0.4007(3) 0.0361(11) Uani 1 1 d . U . . .
H13A H 1.150277 0.546789 0.376483 0.043 Uiso 1 1 calc R . . . .
H13B H 1.023507 0.536100 0.465926 0.043 Uiso 1 1 calc R . . . .
C7 C 0.1914(10) 0.43463(19) 0.6283(3) 0.0407(11) Uani 1 1 d . U . . .
N9 N 0.8474(10) 0.32121(17) 0.3452(4) 0.0617(14) Uani 1 1 d . U . . .
C6 C 0.3500(9) 0.47680(18) 0.6107(3) 0.0352(11) Uani 1 1 d . U . . .
C9 C 0.5857(10) 0.34696(18) 0.4435(4) 0.0446(12) Uani 1 1 d . U . . .
O6 O 0.3943(11) 0.67338(16) 0.6455(4) 0.1008(19) Uani 1 1 d D U . . .
C3 C 0.3474(12) 0.6307(2) 0.6092(4) 0.0569(15) Uani 1 1 d . U . . .
C15 C 0.5468(12) 0.6369(2) 0.3613(4) 0.0614(17) Uani 1 1 d . U . . .
H15A H 0.387317 0.626387 0.388465 0.074 Uiso 1 1 calc R . . . .
H15B H 0.501712 0.636733 0.296045 0.074 Uiso 1 1 calc R . . . .
C4 C 0.5700(11) 0.59693(19) 0.6421(4) 0.0548(15) Uani 1 1 d . U . . .
H4A H 0.736499 0.607215 0.618758 0.066 Uiso 1 1 calc R . . . .
H4B H 0.602087 0.598697 0.707569 0.066 Uiso 1 1 calc R . . . .
C16 C 0.6304(19) 0.6857(2) 0.3928(7) 0.113(3) Uani 1 1 d . U . . .
H16A H 0.782986 0.696294 0.363206 0.169 Uiso 1 1 calc GR . . . .
H16B H 0.682971 0.685026 0.457004 0.169 Uiso 1 1 calc GR . . . .
H16C H 0.480488 0.708063 0.378882 0.169 Uiso 1 1 calc GR . . . .
C2 C 0.146(3) 0.7056(4) 0.6325(11) 0.064(3) Uani 0.5 1 d D U P A 1
H2A H 0.077702 0.709367 0.568959 0.077 Uiso 0.5 1 calc R . P A 1
H2B H 0.000517 0.693070 0.664572 0.077 Uiso 0.5 1 calc R . P A 1
C18 C 0.256(4) 0.7170(6) 0.5957(12) 0.104(5) Uani 0.5 1 d D U P A 2
H18A H 0.390159 0.739132 0.575471 0.125 Uiso 0.5 1 calc R . P A 2
H18B H 0.130727 0.706554 0.543878 0.125 Uiso 0.5 1 calc R . P A 2
C17 C 0.117(5) 0.7390(10) 0.6602(19) 0.138(8) Uani 0.5 1 d D U P A 2
H17A H -0.076386 0.733382 0.645508 0.208 Uiso 0.5 1 calc GR . P A 2
H17B H 0.152215 0.773514 0.661315 0.208 Uiso 0.5 1 calc GR . P A 2
H17C H 0.177348 0.725221 0.718551 0.208 Uiso 0.5 1 calc GR . P A 2
C1 C 0.253(4) 0.7505(6) 0.6708(16) 0.103(6) Uani 0.5 1 d D U P A 1
H1A H 0.423597 0.757637 0.648402 0.154 Uiso 0.5 1 calc GR . P A 1
H1B H 0.282862 0.747538 0.735464 0.154 Uiso 0.5 1 calc GR . P A 1
H1C H 0.125132 0.776407 0.654232 0.154 Uiso 0.5 1 calc GR . P A 1

loop_
_atom_site_aniso_label
_atom_site_aniso_U_11
_atom_site_aniso_U_22
_atom_site_aniso_U_33
_atom_site_aniso_U_23
_atom_site_aniso_U_13
_atom_site_aniso_U_12
O4 0.049(2) 0.047(2) 0.054(3) -0.0064(17) 0.0011(19) 0.0029(17)
O3 0.0299(17) 0.061(2) 0.044(2) -0.0115(18) 0.0067(16) -0.0034(16)
N12 0.034(2) 0.044(2) 0.029(2) 0.0001(18) 0.0108(18) -0.0001(18)
O1 0.053(2) 0.087(3) 0.046(3) 0.002(2) 0.023(2) -0.018(2)
N2 0.039(2) 0.048(2) 0.028(2) 0.0034(19) 0.0113(18) 0.0010(18)
N3 0.040(2) 0.056(2) 0.027(2) 0.0008(19) 0.0090(19) 0.005(2)
N10 0.050(2) 0.051(2) 0.039(3) -0.001(2) 0.019(2) 0.004(2)
N7 0.038(2) 0.044(2) 0.039(3) 0.0055(19) 0.0065(19) 0.003(2)
N1 0.041(2) 0.047(2) 0.036(3) -0.0025(19) 0.0100(19) -0.002(2)
N11 0.041(2) 0.048(2) 0.042(3) 0.003(2) 0.020(2) 0.002(2)
O5 0.076(3) 0.073(3) 0.085(4) -0.017(3) -0.021(3) 0.010(2)
N4 0.039(2) 0.080(3) 0.038(3) 0.004(2) 0.014(2) -0.012(2)
O2 0.098(3) 0.043(2) 0.091(4) -0.011(2) 0.029(3) 0.004(2)
C12 0.026(2) 0.049(3) 0.030(3) 0.002(2) 0.008(2) 0.001(2)
N6 0.054(3) 0.054(3) 0.049(3) 0.011(2) 0.015(2) -0.010(2)
C14 0.032(2) 0.043(3) 0.033(3) -0.005(2) 0.012(2) -0.001(2)
N5 0.052(3) 0.073(3) 0.050(3) 0.007(2) 0.017(2) -0.013(2)
C8 0.034(2) 0.057(3) 0.041(3) 0.008(2) 0.008(2) -0.006(2)
C11 0.037(3) 0.043(3) 0.031(3) 0.001(2) 0.007(2) 0.004(2)
C5 0.036(3) 0.053(3) 0.031(3) -0.003(2) 0.005(2) 0.001(2)
N8 0.081(3) 0.043(3) 0.073(4) -0.005(3) 0.025(3) -0.003(3)
C10 0.049(3) 0.043(3) 0.038(3) 0.004(2) 0.005(2) 0.009(2)
C13 0.025(2) 0.049(3) 0.035(3) -0.001(2) 0.007(2) -0.006(2)
C7 0.034(2) 0.063(3) 0.025(3) 0.009(2) 0.006(2) -0.001(2)
N9 0.076(3) 0.042(3) 0.071(4) -0.007(2) 0.024(3) 0.004(2)
C6 0.027(2) 0.054(3) 0.026(3) 0.005(2) 0.007(2) 0.002(2)
C9 0.046(3) 0.040(3) 0.048(3) 0.002(2) 0.006(2) 0.000(2)
O6 0.114(4) 0.056(3) 0.121(4) -0.034(3) -0.033(3) 0.014(3)
C3 0.061(3) 0.058(3) 0.051(4) -0.011(3) 0.007(3) -0.002(3)
C15 0.055(3) 0.059(4) 0.070(5) -0.003(3) 0.005(3) 0.017(3)
C4 0.050(3) 0.059(3) 0.053(4) -0.017(3) -0.003(3) 0.000(2)
C16 0.118(7) 0.056(4) 0.161(9) -0.010(5) 0.011(6) 0.022(4)
C2 0.066(5) 0.060(5) 0.069(6) -0.003(5) 0.017(5) 0.000(4)
C18 0.109(7) 0.092(6) 0.109(7) 0.004(5) 0.002(6) 0.009(6)
C17 0.120(12) 0.135(13) 0.164(13) 0.008(10) 0.036(10) 0.032(10)
C1 0.115(11) 0.047(6) 0.138(11) -0.005(7) -0.020(9) 0.007(7)

loop_
_atom_type_symbol
_atom_type_description
_atom_type_scat_dispersion_real
_atom_type_scat_dispersion_imag
_atom_type_scat_source
C C 0.0033 0.0016 'International Tables Vol C Tables 4.2.6.8 and 6.1.1.4'
H H 0.0000 0.0000 'International Tables Vol C Tables 4.2.6.8 and 6.1.1.4'
N N 0.0061 0.0033 'International Tables Vol C Tables 4.2.6.8 and 6.1.1.4'
O O 0.0106 0.0060 'International Tables Vol C Tables 4.2.6.8 and 6.1.1.4'

loop_
_geom_angle_atom_site_label_1
_geom_angle_atom_site_label_2
_geom_angle_atom_site_label_3
_geom_angle
C14 O4 C15 117.3(4)
C12 N12 C11 102.5(4)
N5 O1 N4 111.9(4)
N1 N2 H2 125.4
C6 N2 H2 125.4
C6 N2 N1 109.3(4)
C6 N3 C5 102.9(4)
C11 N10 N11 101.9(4)
N6 N7 C9 111.8(4)
C5 N1 N2 103.4(4)
N10 N11 H11 124.5
C12 N11 N10 111.1(4)
C12 N11 H11 124.5
C7 N4 O1 104.5(4)
N8 O2 N9 112.2(4)
N12 C12 C13 126.6(4)
N11 C12 N12 109.6(4)
N11 C12 C13 123.8(4)
N7 N6 C8 114.2(4)
O4 C14 C13 109.9(4)
O3 C14 O4 124.7(5)
O3 C14 C13 125.4(4)
C8 N5 O1 105.3(5)
N6 C8 C7 136.9(5)
N5 C8 N6 113.1(5)
N5 C8 C7 109.9(5)
N12 C11 C10 123.1(4)
N10 C11 N12 114.9(4)
N10 C11 C10 122.0(4)
N3 C5 C4 123.6(5)
N1 C5 N3 113.9(4)
N1 C5 C4 122.5(5)
C9 N8 O2 104.7(5)
N9 C10 C11 121.2(5)
N9 C10 C9 108.9(5)
C9 C10 C11 129.9(5)
C12 C13 C14 113.5(4)
C12 C13 H13A 108.9
C12 C13 H13B 108.9
C14 C13 H13A 108.9
C14 C13 H13B 108.9
H13A C13 H13B 107.7
N4 C7 C8 108.4(5)
N4 C7 C6 115.4(5)
C8 C7 C6 136.3(5)
C10 N9 O2 104.5(4)
N2 C6 C7 126.4(5)
N3 C6 N2 110.5(4)
N3 C6 C7 123.0(4)
N7 C9 C10 126.4(5)
N8 C9 N7 123.9(5)
N8 C9 C10 109.8(5)
C3 O6 C2 112.0(7)
C3 O6 C18 117.2(9)
O5 C3 O6 124.3(6)
O5 C3 C4 125.8(5)
O6 C3 C4 109.9(5)
O4 C15 H15A 110.4
O4 C15 H15B 110.4
O4 C15 C16 106.5(6)
H15A C15 H15B 108.6
C16 C15 H15A 110.4
C16 C15 H15B 110.4
C5 C4 C3 112.8(5)
C5 C4 H4A 109.0
C5 C4 H4B 109.0
C3 C4 H4A 109.0
C3 C4 H4B 109.0
H4A C4 H4B 107.8
C15 C16 H16A 109.5
C15 C16 H16B 109.5
C15 C16 H16C 109.5
H16A C16 H16B 109.5
H16A C16 H16C 109.5
H16B C16 H16C 109.5
O6 C2 H2A 111.5
O6 C2 H2B 111.5
H2A C2 H2B 109.3
C1 C2 O6 101.4(12)
C1 C2 H2A 111.5
C1 C2 H2B 111.5
O6 C18 H18A 111.1
O6 C18 H18B 111.1
H18A C18 H18B 109.1
C17 C18 O6 103.4(17)
C17 C18 H18A 111.1
C17 C18 H18B 111.1
C18 C17 H17A 109.5
C18 C17 H17B 109.5
C18 C17 H17C 109.5
H17A C17 H17B 109.5
H17A C17 H17C 109.5
H17B C17 H17C 109.5
C2 C1 H1A 109.5
C2 C1 H1B 109.5
C2 C1 H1C 109.5
H1A C1 H1B 109.5
H1A C1 H1C 109.5
H1B C1 H1C 109.5

loop_
_geom_bond_atom_site_label_1
_geom_bond_atom_site_label_2
_geom_bond_distance
O4 C14 1.322(6)
O4 C15 1.454(6)
O3 C14 1.207(6)
N12 C12 1.338(6)
N12 C11 1.367(6)
O1 N4 1.396(6)
O1 N5 1.360(6)
N2 H2 0.8800
N2 N1 1.353(5)
N2 C6 1.345(6)
N3 C5 1.365(6)
N3 C6 1.329(6)
N10 N11 1.357(5)
N10 C11 1.323(7)
N7 N6 1.247(5)
N7 C9 1.417(7)
N1 C5 1.330(6)
N11 H11 0.8800
N11 C12 1.329(6)
O5 C3 1.179(7)
N4 C7 1.328(6)
O2 N8 1.373(6)
O2 N9 1.384(6)
C12 C13 1.488(7)
N6 C8 1.414(7)
C14 C13 1.503(7)
N5 C8 1.313(6)
C8 C7 1.417(7)
C11 C10 1.461(7)
C5 C4 1.481(7)
N8 C9 1.303(7)
C10 N9 1.313(7)
C10 C9 1.424(7)
C13 H13A 0.9900
C13 H13B 0.9900
C7 C6 1.464(7)
O6 C3 1.321(7)
O6 C2 1.531(13)
O6 C18 1.552(15)
C3 C4 1.500(8)
C15 H15A 0.9900
C15 H15B 0.9900
C15 C16 1.486(9)
C4 H4A 0.9900
C4 H4B 0.9900
C16 H16A 0.9800
C16 H16B 0.9800
C16 H16C 0.9800
C2 H2A 0.9900
C2 H2B 0.9900
C2 C1 1.455(17)
C18 H18A 0.9900
C18 H18B 0.9900
C18 C17 1.41(2)
C17 H17A 0.9800
C17 H17B 0.9800
C17 H17C 0.9800
C1 H1A 0.9800
C1 H1B 0.9800
C1 H1C 0.9800

loop_
_twin_individual_id
_twin_individual_mass_fraction_refined
1 4(3)
2 -3(3)
